data_2106807
loop_
_publ_author_name
'Hettiarachchi, Champika V.'
'Weerasekara, Roshan K.'
'Uekusa, Hidehiro'

_publ_section_title
;
 Crystalline state photochromism of 3-furylfulgides: impact of size and
 bond flexibility of the non-aromatic alkylidene group
;
_journal_issue 5
_journal_name_full 'Acta Crystallographica Section B'
_journal_page_first 535
_journal_page_last 542
_journal_paper_doi 10.1107/S2052520615015267
_journal_volume 71
_journal_year 2015
_chemical_formula_moiety 'C17 H18 O4'
_chemical_formula_sum 'C17 H18 O4'
_chemical_formula_weight 286.31
_chemical_name_systematic
;
 3-furylfulgide with cyclopentylidene-3E
;
_space_group_crystal_system monoclinic
_space_group_IT_number 14
_space_group_name_Hall '-P 2yn'
_space_group_name_H-M_alt 'P 1 21/n 1'
_symmetry_space_group_name_Hall '-P 2yn'
_symmetry_space_group_name_H-M 'P 1 21/n 1'
_atom_sites_solution_hydrogens geom
_atom_sites_solution_primary direct
_atom_sites_solution_secondary difmap
_audit_creation_method SHELXL-2013
_cell_angle_alpha 90
_cell_angle_beta 106.3270(10)
_cell_angle_gamma 90
_cell_formula_units_Z 4
_cell_length_a 12.3175(7)
_cell_length_b 8.1863(4)
_cell_length_c 15.1293(8)
_cell_measurement_reflns_used 11394
_cell_measurement_temperature 173(2)
_cell_measurement_theta_max 27.42
_cell_measurement_theta_min 3.02
_cell_volume 1464.04(13)
_computing_cell_refinement PROCESS-AUTO
_computing_data_collection 'PROCESS-AUTO (Rigaku, 1998)'
_computing_data_reduction 'TEXSAN (Rigaku, 1999)'
_computing_publication_material 'SHELXL-97 (Sheldrick, 2008)'
_computing_structure_refinement 'SHELXL-2013 (Sheldrick, 2013)'
_computing_structure_solution 'SHELXL-97 (Sheldrick, 2008)'
_diffrn_ambient_temperature 173(2)
_diffrn_measured_fraction_theta_full 0.998
_diffrn_measured_fraction_theta_max 0.998
_diffrn_measurement_device_type 'Rigaku RAXIS-RAPID Imaging Plate'
_diffrn_measurement_method 'Oscillation Photograph'
_diffrn_radiation_type MoK\a
_diffrn_radiation_wavelength 0.71075
_diffrn_reflns_av_R_equivalents 0.0273
_diffrn_reflns_limit_h_max 15
_diffrn_reflns_limit_h_min -14
_diffrn_reflns_limit_k_max 10
_diffrn_reflns_limit_k_min -10
_diffrn_reflns_limit_l_max 19
_diffrn_reflns_limit_l_min -19
_diffrn_reflns_number 13814
_diffrn_reflns_theta_full 25.242
_diffrn_reflns_theta_max 27.429
_diffrn_reflns_theta_min 3.027
_exptl_absorpt_coefficient_mu 0.092
_exptl_absorpt_correction_T_max 0.968
_exptl_absorpt_correction_T_min 0.860
_exptl_absorpt_correction_type multi-scan
_exptl_absorpt_process_details 'ABSCOR (Higashi, 1995)'
_exptl_crystal_colour yellow
_exptl_crystal_density_diffrn 1.299
_exptl_crystal_density_meas ?
_exptl_crystal_density_method 'not measured'
_exptl_crystal_description rods
_exptl_crystal_F_000 608
_exptl_crystal_size_max 0.290
_exptl_crystal_size_mid 0.185
_exptl_crystal_size_min 0.107
_refine_diff_density_max 0.346
_refine_diff_density_min -0.184
_refine_ls_extinction_method none
_refine_ls_goodness_of_fit_ref 1.084
_refine_ls_hydrogen_treatment constr
_refine_ls_matrix_type full
_refine_ls_number_parameters 193
_refine_ls_number_reflns 3340
_refine_ls_number_restraints 0
_refine_ls_restrained_S_all 1.084
_refine_ls_R_factor_all 0.0530
_refine_ls_R_factor_gt 0.0452
_refine_ls_shift/su_max 0.000
_refine_ls_shift/su_mean 0.000
_refine_ls_structure_factor_coef Fsqd
_refine_ls_weighting_details 'w=1/[\s^2^(Fo^2^)+(0.0782P)^2^+0.1612P] where P=(Fo^2^+2Fc^2^)/3'
_refine_ls_weighting_scheme calc
_refine_ls_wR_factor_gt 0.1211
_refine_ls_wR_factor_ref 0.1269
_reflns_number_gt 2764
_reflns_number_total 3340
_reflns_threshold_expression 'I > 2\s(I)'
_cod_data_source_file gw5039sup1.cif
_cod_data_source_block 3E
_cod_depositor_comments
;
The following automatic conversions were performed:

'_exptl_absorpt_correction_type' value 'multi scan' changed to
'multi-scan' according to
/usr/data/users/saulius/crontab/automatic-downloads/rss-feeds/IUCr/lib/dictionaries/cif_core.dic
dictionary named 'cif_core.dic' version 2.4.2 from 2011-04-26.

'_exptl_crystal_density_meas' value 'not measured' was changed to '?'
- the value is perceived as not measured.

Automatic conversion script
Id: cif_fix_values 3271 2015-04-21 07:52:19Z andrius 
;
_cod_database_code 2106807
_shelx_space_group_comment
;
The symmetry employed for this shelxl refinement is uniquely defined
by the following loop, which should always be used as a source of
symmetry information in preference to the above space-group names.
They are only intended as comments.
;
_shelx_estimated_absorpt_t_min 0.974
_shelx_estimated_absorpt_t_max 0.990

loop_
_space_group_symop_operation_xyz
'x, y, z'
'-x+1/2, y+1/2, -z+1/2'
'-x, -y, -z'
'x-1/2, -y-1/2, z-1/2'

loop_
_atom_site_type_symbol
_atom_site_label
_atom_site_fract_x
_atom_site_fract_y
_atom_site_fract_z
_atom_site_U_iso_or_equiv
_atom_site_adp_type
_atom_site_calc_flag
_atom_site_occupancy
O O1 0.17754(10) 0.3614(2) -0.07081(7) 0.0641(4) Uani d 1
O O2 0.35993(8) 0.34821(13) -0.06750(6) 0.0395(3) Uani d 1
O O3 0.54775(9) 0.31349(14) -0.02929(6) 0.0410(3) Uani d 1
O O4 0.42652(7) 0.40079(12) 0.37465(6) 0.0317(2) Uani d 1
C C1 0.27252(12) 0.3355(2) -0.02548(9) 0.0397(3) Uani d 1
C C2 0.32283(10) 0.29451(16) 0.07301(8) 0.0293(3) Uani d 1
C C3 0.44113(10) 0.25109(15) 0.08094(7) 0.0265(3) Uani d 1
C C4 0.46269(11) 0.30594(16) -0.00575(8) 0.0317(3) Uani d 1
C C5 0.51535(10) 0.15205(15) 0.13956(8) 0.0260(3) Uani d 1
C C6 0.63082(10) 0.10485(17) 0.13030(8) 0.0323(3) Uani d 1
H H6A 0.6785 0.2029 0.1324 0.039 Uiso calc 1
H H6B 0.6235 0.0465 0.0716 0.039 Uiso calc 1
C C7 0.68212(11) -0.00743(18) 0.21294(9) 0.0363(3) Uani d 1
H H7A 0.7293 -0.0936 0.1964 0.044 Uiso calc 1
H H7B 0.7291 0.0557 0.2657 0.044 Uiso calc 1
C C8 0.57941(11) -0.08147(16) 0.23591(9) 0.0336(3) Uani d 1
H H8A 0.5991 -0.1182 0.3008 0.040 Uiso calc 1
H H8B 0.5490 -0.1753 0.1952 0.040 Uiso calc 1
C C9 0.49383(10) 0.06003(16) 0.21902(8) 0.0282(3) Uani d 1
H H9A 0.4153 0.0182 0.2030 0.034 Uiso calc 1
H H9B 0.5070 0.1306 0.2742 0.034 Uiso calc 1
C C10 0.26377(10) 0.31375(16) 0.13661(8) 0.0292(3) Uani d 1
C C11 0.13623(11) 0.3329(2) 0.10719(10) 0.0401(3) Uani d 1
H H11A 0.1167 0.4475 0.1136 0.060 Uiso calc 1
H H11B 0.1034 0.2645 0.1462 0.060 Uiso calc 1
H H11C 0.1062 0.2993 0.0428 0.060 Uiso calc 1
C C12 0.31553(10) 0.32528(15) 0.23606(8) 0.0270(3) Uani d 1
C C13 0.26423(11) 0.27481(17) 0.30698(9) 0.0320(3) Uani d 1
H H13 0.1941 0.2194 0.2976 0.038 Uiso calc 1
C C14 0.33400(11) 0.32072(18) 0.38825(9) 0.0343(3) Uani d 1
C C15 0.33068(14) 0.3057(3) 0.48586(10) 0.0538(5) Uani d 1
H H15A 0.2567 0.2636 0.4872 0.081 Uiso calc 1
H H15B 0.3431 0.4132 0.5155 0.081 Uiso calc 1
H H15C 0.3901 0.2303 0.5190 0.081 Uiso calc 1
C C16 0.50322(11) 0.49045(17) 0.25283(9) 0.0355(3) Uani d 1
H H16A 0.5648 0.4148 0.2526 0.053 Uiso calc 1
H H16B 0.5326 0.5798 0.2960 0.053 Uiso calc 1
H H16C 0.4714 0.5351 0.1908 0.053 Uiso calc 1
C C17 0.41391(10) 0.40237(15) 0.28159(8) 0.0276(3) Uani d 1

loop_
_atom_site_aniso_label
_atom_site_aniso_U_11
_atom_site_aniso_U_22
_atom_site_aniso_U_33
_atom_site_aniso_U_12
_atom_site_aniso_U_13
_atom_site_aniso_U_23
O1 0.0412(6) 0.1118(12) 0.0321(5) 0.0099(6) -0.0015(4) 0.0151(6)
O2 0.0444(6) 0.0524(6) 0.0213(4) 0.0011(4) 0.0088(4) 0.0049(4)
O3 0.0458(6) 0.0523(6) 0.0309(5) -0.0026(4) 0.0209(4) 0.0039(4)
O4 0.0300(5) 0.0421(5) 0.0249(4) -0.0027(4) 0.0106(3) -0.0043(4)
C1 0.0391(7) 0.0528(9) 0.0253(6) 0.0006(6) 0.0061(5) 0.0034(6)
C2 0.0280(6) 0.0354(7) 0.0228(5) -0.0020(5) 0.0044(4) 0.0010(5)
C3 0.0298(6) 0.0305(6) 0.0206(5) -0.0051(5) 0.0094(4) -0.0025(5)
C4 0.0405(7) 0.0339(6) 0.0218(5) -0.0032(5) 0.0107(5) -0.0010(5)
C5 0.0277(6) 0.0297(6) 0.0215(5) -0.0052(4) 0.0084(4) -0.0049(4)
C6 0.0298(6) 0.0399(7) 0.0297(6) -0.0014(5) 0.0128(5) -0.0038(5)
C7 0.0316(6) 0.0455(8) 0.0312(6) 0.0055(5) 0.0077(5) -0.0042(6)
C8 0.0403(7) 0.0317(7) 0.0288(6) 0.0027(5) 0.0097(5) 0.0007(5)
C9 0.0288(6) 0.0321(6) 0.0246(5) -0.0016(5) 0.0092(4) 0.0015(5)
C10 0.0262(6) 0.0332(6) 0.0275(6) -0.0023(5) 0.0065(4) 0.0004(5)
C11 0.0262(6) 0.0564(9) 0.0364(7) 0.0004(6) 0.0066(5) 0.0013(6)
C12 0.0250(6) 0.0303(6) 0.0275(6) 0.0013(4) 0.0102(4) 0.0000(5)
C13 0.0260(6) 0.0402(7) 0.0330(6) -0.0006(5) 0.0133(5) 0.0009(5)
C14 0.0292(6) 0.0471(8) 0.0305(6) 0.0009(5) 0.0147(5) 0.0009(5)
C15 0.0434(9) 0.0924(14) 0.0307(7) -0.0052(8) 0.0187(6) 0.0003(8)
C16 0.0362(7) 0.0381(7) 0.0342(6) -0.0113(5) 0.0131(5) -0.0049(5)
C17 0.0293(6) 0.0306(6) 0.0245(5) 0.0001(5) 0.0100(4) -0.0016(5)

loop_
_atom_type_symbol
_atom_type_description
_atom_type_scat_dispersion_real
_atom_type_scat_dispersion_imag
_atom_type_scat_source
C C 0.0033 0.0016 'International Tables Vol C Tables 4.2.6.8 and 6.1.1.4'
H H 0.0000 0.0000 'International Tables Vol C Tables 4.2.6.8 and 6.1.1.4'
O O 0.0106 0.0060 'International Tables Vol C Tables 4.2.6.8 and 6.1.1.4'

loop_
_geom_angle_atom_site_label_1
_geom_angle_atom_site_label_2
_geom_angle_atom_site_label_3
_geom_angle
C4 O2 C1 110.36(9)
C17 O4 C14 107.31(9)
O1 C1 O2 118.65(12)
O1 C1 C2 132.92(14)
O2 C1 C2 108.41(11)
C10 C2 C3 132.86(11)
C10 C2 C1 121.73(12)
C3 C2 C1 105.14(10)
C5 C3 C2 132.11(11)
C5 C3 C4 120.49(11)
C2 C3 C4 105.95(10)
O3 C4 O2 119.63(11)
O3 C4 C3 131.95(12)
O2 C4 C3 108.37(10)
C3 C5 C9 125.93(11)
C3 C5 C6 124.83(10)
C9 C5 C6 109.06(10)
C5 C6 C7 104.99(10)
C5 C6 H6A 110.7
C7 C6 H6A 110.7
C5 C6 H6B 110.7
C7 C6 H6B 110.7
H6A C6 H6B 108.8
C8 C7 C6 104.17(10)
C8 C7 H7A 110.9
C6 C7 H7A 110.9
C8 C7 H7B 110.9
C6 C7 H7B 110.9
H7A C7 H7B 108.9
C7 C8 C9 103.65(10)
C7 C8 H8A 111.0
C9 C8 H8A 111.0
C7 C8 H8B 111.0
C9 C8 H8B 111.0
H8A C8 H8B 109.0
C5 C9 C8 104.09(10)
C5 C9 H9A 110.9
C8 C9 H9A 110.9
C5 C9 H9B 110.9
C8 C9 H9B 110.9
H9A C9 H9B 109.0
C2 C10 C12 124.50(11)
C2 C10 C11 121.16(11)
C12 C10 C11 114.29(11)
C10 C11 H11A 109.5
C10 C11 H11B 109.5
H11A C11 H11B 109.5
C10 C11 H11C 109.5
H11A C11 H11C 109.5
H11B C11 H11C 109.5
C17 C12 C13 105.52(10)
C17 C12 C10 128.01(11)
C13 C12 C10 126.02(11)
C14 C13 C12 107.36(11)
C14 C13 H13 126.3
C12 C13 H13 126.3
C13 C14 O4 109.87(11)
C13 C14 C15 134.01(13)
O4 C14 C15 116.11(12)
C14 C15 H15A 109.5
C14 C15 H15B 109.5
H15A C15 H15B 109.5
C14 C15 H15C 109.5
H15A C15 H15C 109.5
H15B C15 H15C 109.5
C17 C16 H16A 109.5
C17 C16 H16B 109.5
H16A C16 H16B 109.5
C17 C16 H16C 109.5
H16A C16 H16C 109.5
H16B C16 H16C 109.5
C12 C17 O4 109.93(10)
C12 C17 C16 134.70(11)
O4 C17 C16 115.29(10)

loop_
_geom_bond_atom_site_label_1
_geom_bond_atom_site_label_2
_geom_bond_distance
O1 C1 1.1970(18)
O2 C4 1.3891(16)
O2 C1 1.3995(17)
O3 C4 1.1993(16)
O4 C17 1.3724(14)
O4 C14 1.3793(16)
C1 C2 1.4826(17)
C2 C10 1.3687(17)
C2 C3 1.4717(17)
C3 C5 1.3505(17)
C3 C4 1.4793(15)
C5 C9 1.5040(16)
C5 C6 1.5178(17)
C6 C7 1.5372(19)
C6 H6A 0.9900
C6 H6B 0.9900
C7 C8 1.5283(19)
C7 H7A 0.9900
C7 H7B 0.9900
C8 C9 1.5385(18)
C8 H8A 0.9900
C8 H8B 0.9900
C9 H9A 0.9900
C9 H9B 0.9900
C10 C12 1.4629(16)
C10 C11 1.5158(17)
C11 H11A 0.9800
C11 H11B 0.9800
C11 H11C 0.9800
C12 C17 1.3681(17)
C12 C13 1.4500(16)
C13 C14 1.3407(19)
C13 H13 0.9500
C14 C15 1.4939(18)
C15 H15A 0.9800
C15 H15B 0.9800
C15 H15C 0.9800
C16 C17 1.4794(17)
C16 H16A 0.9800
C16 H16B 0.9800
C16 H16C 0.9800

loop_
_geom_torsion_atom_site_label_1
_geom_torsion_atom_site_label_2
_geom_torsion_atom_site_label_3
_geom_torsion_atom_site_label_4
_geom_torsion
C4 O2 C1 O1 -176.97(15)
C4 O2 C1 C2 4.72(16)
O1 C1 C2 C10 -14.6(3)
O2 C1 C2 C10 163.41(12)
O1 C1 C2 C3 170.66(19)
O2 C1 C2 C3 -11.36(15)
C10 C2 C3 C5 33.5(2)
C1 C2 C3 C5 -152.53(13)
C10 C2 C3 C4 -160.61(14)
C1 C2 C3 C4 13.32(14)
C1 O2 C4 O3 -178.23(13)
C1 O2 C4 C3 3.96(15)
C5 C3 C4 O3 -20.6(2)
C2 C3 C4 O3 171.56(14)
C5 C3 C4 O2 156.84(11)
C2 C3 C4 O2 -11.01(13)
C2 C3 C5 C9 -2.5(2)
C4 C3 C5 C9 -166.64(11)
C2 C3 C5 C6 171.98(12)
C4 C3 C5 C6 7.81(18)
C3 C5 C6 C7 179.76(11)
C9 C5 C6 C7 -4.99(13)
C5 C6 C7 C8 26.19(13)
C6 C7 C8 C9 -37.36(12)
C3 C5 C9 C8 157.19(12)
C6 C5 C9 C8 -17.99(13)
C7 C8 C9 C5 34.04(12)
C3 C2 C10 C12 12.9(2)
C1 C2 C10 C12 -160.20(13)
C3 C2 C10 C11 -170.02(13)
C1 C2 C10 C11 16.9(2)
C2 C10 C12 C17 37.9(2)
C11 C10 C12 C17 -139.35(14)
C2 C10 C12 C13 -150.94(13)
C11 C10 C12 C13 31.81(18)
C17 C12 C13 C14 -1.10(15)
C10 C12 C13 C14 -173.88(13)
C12 C13 C14 O4 1.16(15)
C12 C13 C14 C15 179.96(17)
C17 O4 C14 C13 -0.78(15)
C17 O4 C14 C15 -179.82(13)
C13 C12 C17 O4 0.63(14)
C10 C12 C17 O4 173.22(11)
C13 C12 C17 C16 -175.92(14)
C10 C12 C17 C16 -3.3(2)
C14 O4 C17 C12 0.05(14)
C14 O4 C17 C16 177.34(11)

_cod_database_fobs_code 2106807
